data_3500036
loop_
_publ_author_name
'Juergen Lange'

_journal_name_full 'Personal communication to COD'
_journal_year 2016
_chemical_formula_sum 'C19 H20 Cu N2 O2'
_chemical_formula_weight 371.91
_chemical_name_systematic
; 
 ? 
;
_space_group_IT_number 14
_symmetry_cell_setting monoclinic
_symmetry_space_group_name_Hall '-P 2yn'
_symmetry_space_group_name_H-M 'P 1 21/n 1'
_atom_sites_solution_hydrogens geom
_atom_sites_solution_primary direct
_atom_sites_solution_secondary difmap
_audit_creation_method SHELXL
_cell_angle_alpha 90.00
_cell_angle_beta 112.990(10)
_cell_angle_gamma 90.00
_cell_formula_units_Z 4
_cell_length_a 9.746(3)
_cell_length_b 17.215(5)
_cell_length_c 11.360(4)
_cell_measurement_reflns_used 44
_cell_measurement_temperature 299(2)
_cell_measurement_theta_max 29.6
_cell_measurement_theta_min 23.0
_cell_volume 1754.6(10)
_computing_cell_refinement 'Stoe DIF4'
_computing_data_collection 'Stoe DIF4'
_computing_data_reduction 'Stoe X-STEP'
_computing_molecular_graphics PLUTO
_computing_publication_material SHELXL-93
_computing_structure_refinement 'SHELXL-93 (Sheldrick, 1993)'
_computing_structure_solution 'SHELXS-86 (Sheldrick, 1990)'
_diffrn_ambient_temperature 299(2)
_diffrn_measurement_device 'Stoe Stadi-4 4-circle-diffractometer'
_diffrn_measurement_method 'Profile fitted scan 2\q/\w=1/1'
_diffrn_radiation_monochromator graphite
_diffrn_radiation_source 'fine-focus sealed tube'
_diffrn_radiation_type MoK\a
_diffrn_radiation_wavelength 0.71069
_diffrn_reflns_av_R_equivalents 0.0134
_diffrn_reflns_av_sigmaI/netI 0.0168
_diffrn_reflns_limit_h_max 2
_diffrn_reflns_limit_h_min -11
_diffrn_reflns_limit_k_max 20
_diffrn_reflns_limit_k_min 0
_diffrn_reflns_limit_l_max 13
_diffrn_reflns_limit_l_min -13
_diffrn_reflns_number 4043
_diffrn_reflns_theta_max 24.99
_diffrn_reflns_theta_min 2.28
_diffrn_standards_decay_% 0
_diffrn_standards_interval_time 180
_diffrn_standards_number 3
_exptl_absorpt_coefficient_mu 1.257
_exptl_absorpt_correction_T_max 0.675
_exptl_absorpt_correction_T_min 0.648
_exptl_absorpt_correction_type numerical
_exptl_crystal_colour black
_exptl_crystal_density_diffrn 1.408
_exptl_crystal_description block
_exptl_crystal_F_000 772
_exptl_crystal_size_max 0.55
_exptl_crystal_size_mid 0.50
_exptl_crystal_size_min 0.45
_exptl_special_details
; 
 ? 
;
_geom_special_details
; 
 All esds (except the esd in the dihedral angle between two l.s. planes) 
 are estimated using the full covariance matrix.  The cell esds are taken 
 into account individually in the estimation of esds in distances, angles 
 and torsion angles; correlations between esds in cell parameters are only 
 used when they are defined by crystal symmetry.  An approximate (isotropic) 
 treatment of cell esds is used for estimating esds involving l.s. planes. 
;
_refine_diff_density_max 0.261
_refine_diff_density_min -0.233
_refine_diff_density_rms 0.047
_refine_ls_extinction_coef 0.0042(5)
_refine_ls_extinction_expression Fc^*^=kFc[1+0.001xFc^2^\l^3^/sin(2\q)]^-1/4^
_refine_ls_extinction_method SHELXL
_refine_ls_goodness_of_fit_all 1.125
_refine_ls_goodness_of_fit_obs 1.085
_refine_ls_hydrogen_treatment constr
_refine_ls_matrix_type full
_refine_ls_number_parameters 220
_refine_ls_number_reflns 3070
_refine_ls_number_restraints 0
_refine_ls_restrained_S_all 1.219
_refine_ls_restrained_S_obs 1.085
_refine_ls_R_factor_all 0.0381
_refine_ls_R_factor_obs 0.0303
_refine_ls_shift/esd_max 0.000
_refine_ls_shift/esd_mean 0.000
_refine_ls_structure_factor_coef Fsqd
_refine_ls_weighting_details 'w=1/[\s^2^(Fo^2^)+(0.0281P)^2^+1.4687P] where P=(Fo^2^+2Fc^2^)/3'
_refine_ls_weighting_scheme calc
_refine_ls_wR_factor_all 0.0885
_refine_ls_wR_factor_obs 0.0739
_refine_special_details
; 
 Refinement on F^2^ for ALL reflections except for 20 with very negative F^2^ 
 or flagged by the user for potential systematic errors.  Weighted R-factors 
 wR and all goodnesses of fit S are based on F^2^, conventional R-factors R 
 are based on F, with F set to zero for negative F^2^. The observed criterion 
 of F^2^ > 2sigma(F^2^) is used only for calculating _R_factor_obs etc. and is 
 not relevant to the choice of reflections for refinement.  R-factors based 
 on F^2^ are statistically about twice as large as those based on F, and R- 
 factors based on ALL data will be even larger. 
;
_reflns_number_observed 2733
_reflns_number_total 3090
_reflns_observed_criterion >2sigma(I)
_cod_data_source_file E81.CIF
_cod_data_source_block e81
_cod_depositor_comments
;
The following automatic conversions were performed:

'_symmetry_cell_setting' value 'Monoclinic' changed to 'monoclinic'
according to the built-in table from CIF Core dictionary named
'cif_core.dic' version 2.4.1 from 2010-06-29.

'_refine_ls_weighting_scheme' value 'calc
w=1/[\s^2^(Fo^2^)+(0.0281P)^2^+1.4687P] where P=(Fo^2^+2Fc^2^)/3' was
changed to 'calc'. New tag '_refine_ls_weighting_details' was
created. The value of the new tag was set to
'w=1/[\s^2^(Fo^2^)+(0.0281P)^2^+1.4687P] where P=(Fo^2^+2Fc^2^)/3'.

Automatic conversion script
Id: cif_fix_values 4609 2016-04-01 06:22:49Z antanas 
;
_cod_original_sg_symbol_H-M P21/n
_cod_database_code 3500036

loop_
_symmetry_equiv_pos_as_xyz
'x, y, z'
'-x+1/2, y+1/2, -z+1/2'
'-x, -y, -z'
'x-1/2, -y-1/2, z-1/2'

loop_
_atom_site_aniso_label
_atom_site_aniso_U_11
_atom_site_aniso_U_22
_atom_site_aniso_U_33
_atom_site_aniso_U_23
_atom_site_aniso_U_13
_atom_site_aniso_U_12
Cu1 0.0313(2) 0.0380(2) 0.0410(2) 0.00258(13) 0.00574(13) -0.00300(12)
O2 0.0510(11) 0.0487(11) 0.0419(10) 0.0049(9) 0.0009(8) -0.0130(9)
C3 0.0408(13) 0.0418(14) 0.0413(13) 0.0008(11) 0.0157(11) 0.0046(11)
C4 0.054(2) 0.058(2) 0.0406(14) -0.0031(13) 0.0143(12) 0.0022(14)
C5 0.068(2) 0.075(2) 0.042(2) 0.0096(15) 0.0212(15) 0.014(2)
C6 0.075(2) 0.063(2) 0.063(2) 0.023(2) 0.037(2) 0.010(2)
C7 0.050(2) 0.048(2) 0.063(2) 0.0061(14) 0.0292(14) 0.0011(13)
C8 0.0371(12) 0.0404(13) 0.0463(14) 0.0013(11) 0.0215(11) 0.0033(11)
C9 0.0312(12) 0.0374(13) 0.054(2) -0.0040(12) 0.0182(11) -0.0026(10)
N10 0.0303(10) 0.0385(11) 0.0422(11) -0.0027(9) 0.0091(9) 0.0004(8)
C11 0.0344(13) 0.0463(15) 0.0450(14) -0.0069(12) 0.0065(11) -0.0039(11)
C12 0.0290(12) 0.057(2) 0.054(2) -0.0004(13) 0.0064(11) -0.0010(12)
C13 0.042(2) 0.076(2) 0.115(3) -0.007(2) 0.034(2) -0.006(2)
C14 0.062(2) 0.084(2) 0.060(2) 0.004(2) -0.006(2) 0.002(2)
C15 0.0337(13) 0.049(2) 0.067(2) 0.0013(14) 0.0126(13) 0.0068(12)
N16 0.0308(10) 0.0400(12) 0.0512(13) 0.0019(10) 0.0068(9) 0.0020(9)
C17 0.0443(14) 0.0393(14) 0.0472(15) 0.0059(12) 0.0047(12) 0.0049(12)
C18 0.0480(15) 0.0372(14) 0.0438(14) 0.0016(11) 0.0111(12) -0.0036(11)
C19 0.071(2) 0.055(2) 0.050(2) 0.0105(14) 0.0102(15) -0.007(2)
C20 0.087(3) 0.068(2) 0.062(2) 0.013(2) 0.028(2) -0.021(2)
C21 0.066(2) 0.071(2) 0.072(2) 0.000(2) 0.031(2) -0.023(2)
C22 0.044(2) 0.058(2) 0.062(2) 0.0022(15) 0.0159(14) -0.0129(13)
C23 0.0434(14) 0.0371(13) 0.0415(14) -0.0037(11) 0.0131(11) -0.0063(11)
O24 0.0335(9) 0.0526(11) 0.0451(10) 0.0094(9) 0.0043(8) -0.0067(8)

loop_
_atom_site_label
_atom_site_type_symbol
_atom_site_fract_x
_atom_site_fract_y
_atom_site_fract_z
_atom_site_U_iso_or_equiv
_atom_site_thermal_displace_type
_atom_site_occupancy
_atom_site_calc_flag
_atom_site_refinement_flags
_atom_site_disorder_group
Cu1 Cu 0.45396(3) 0.14975(2) 0.49306(3) 0.03932(13) Uani 1 d . .
O2 O 0.5632(2) 0.12024(11) 0.6651(2) 0.0525(5) Uani 1 d . .
C3 C 0.5403(3) 0.06010(15) 0.7251(2) 0.0414(6) Uani 1 d . .
C4 C 0.6327(3) 0.0501(2) 0.8556(3) 0.0521(7) Uani 1 d . .
H4 H 0.7028(3) 0.0880(2) 0.8971(3) 0.063 Uiso 1 calc R .
C5 C 0.6216(4) -0.0138(2) 0.9223(3) 0.0615(8) Uani 1 d . .
H5 H 0.6845(4) -0.0190(2) 1.0079(3) 0.074 Uiso 1 calc R .
C6 C 0.5172(4) -0.0714(2) 0.8633(3) 0.0641(9) Uani 1 d . .
H6 H 0.5111(4) -0.1153(2) 0.9087(3) 0.077 Uiso 1 calc R .
C7 C 0.4242(3) -0.0629(2) 0.7388(3) 0.0513(7) Uani 1 d . .
H7 H 0.3541(3) -0.1013(2) 0.6998(3) 0.062 Uiso 1 calc R .
C8 C 0.4312(3) 0.00283(14) 0.6670(2) 0.0397(6) Uani 1 d . .
C9 C 0.3277(3) 0.00662(14) 0.5354(3) 0.0405(6) Uani 1 d . .
H9 H 0.2642(3) -0.03556(14) 0.5038(3) 0.049 Uiso 1 calc R .
N10 N 0.3152(2) 0.06283(12) 0.4580(2) 0.0385(5) Uani 1 d . .
C11 C 0.2115(3) 0.0564(2) 0.3242(2) 0.0447(6) Uani 1 d . .
H11A H 0.1625(3) 0.0062(2) 0.3117(2) 0.054 Uiso 1 calc R .
H11B H 0.2680(3) 0.0581(2) 0.2704(2) 0.054 Uiso 1 calc R .
C12 C 0.0919(3) 0.1200(2) 0.2803(3) 0.0498(7) Uani 1 d . .
C13 C -0.0376(3) 0.1003(2) 0.3193(4) 0.0770(10) Uani 1 d . .
H13A H -0.1068(15) 0.1428(7) 0.2976(23) 0.108 Uiso 1 calc R .
H13B H 0.0000(5) 0.0913(15) 0.4098(6) 0.108 Uiso 1 calc R .
H13C H -0.0872(18) 0.0544(9) 0.2749(19) 0.108 Uiso 1 calc R .
C14 C 0.0361(4) 0.1246(2) 0.1345(3) 0.0778(10) Uani 1 d . .
H14A H 0.1141(10) 0.1445(14) 0.1111(3) 0.109 Uiso 1 calc R .
H14B H -0.0486(18) 0.1586(12) 0.1023(4) 0.109 Uiso 1 calc R .
H14C H 0.0079(27) 0.0737(3) 0.0986(4) 0.109 Uiso 1 calc R .
C15 C 0.1546(3) 0.1993(2) 0.3390(3) 0.0523(7) Uani 1 d . .
H15A H 0.0948(3) 0.2400(2) 0.2835(3) 0.063 Uiso 1 calc R .
H15B H 0.1457(3) 0.2041(2) 0.4208(3) 0.063 Uiso 1 calc R .
N16 N 0.3117(2) 0.21107(12) 0.3583(2) 0.0435(5) Uani 1 d . .
C17 C 0.3448(3) 0.2616(2) 0.2902(3) 0.0476(6) Uani 1 d . .
H17 H 0.2662(3) 0.2876(2) 0.2280(3) 0.057 Uiso 1 calc R .
C18 C 0.4931(3) 0.28113(15) 0.3023(2) 0.0451(6) Uani 1 d . .
C19 C 0.5068(4) 0.3341(2) 0.2138(3) 0.0627(8) Uani 1 d . .
H19 H 0.4211(4) 0.3538(2) 0.1500(3) 0.075 Uiso 1 calc R .
C20 C 0.6430(4) 0.3577(2) 0.2191(3) 0.0730(10) Uani 1 d . .
H20 H 0.6500(4) 0.3926(2) 0.1592(3) 0.088 Uiso 1 calc R .
C21 C 0.7704(4) 0.3288(2) 0.3147(3) 0.0682(9) Uani 1 d . .
H21 H 0.8636(4) 0.3448(2) 0.3193(3) 0.082 Uiso 1 calc R .
C22 C 0.7609(3) 0.2772(2) 0.4025(3) 0.0564(7) Uani 1 d . .
H22 H 0.8483(3) 0.2585(2) 0.4655(3) 0.068 Uiso 1 calc R .
C23 C 0.6233(3) 0.25132(14) 0.4007(2) 0.0418(6) Uani 1 d . .
O24 O 0.6227(2) 0.20241(11) 0.4886(2) 0.0471(4) Uani 1 d . .

loop_
_atom_type_symbol
_atom_type_description
_atom_type_scat_dispersion_real
_atom_type_scat_dispersion_imag
_atom_type_scat_source
C C 0.0033 0.0016 'International Tables Vol C Tables 4.2.6.8 and 6.1.1.4'
H H 0.0000 0.0000 'International Tables Vol C Tables 4.2.6.8 and 6.1.1.4'
Cu Cu 0.3201 1.2651 'International Tables Vol C Tables 4.2.6.8 and 6.1.1.4'
N N 0.0061 0.0033 'International Tables Vol C Tables 4.2.6.8 and 6.1.1.4'
O O 0.0106 0.0060 'International Tables Vol C Tables 4.2.6.8 and 6.1.1.4'

loop_
_geom_angle_atom_site_label_1
_geom_angle_atom_site_label_2
_geom_angle_atom_site_label_3
_geom_angle
_geom_angle_site_symmetry_1
_geom_angle_site_symmetry_3
O2 Cu1 O24 90.70(8) . .
O2 Cu1 N16 154.93(9) . .
O24 Cu1 N16 94.55(8) . .
O2 Cu1 N10 94.03(8) . .
O24 Cu1 N10 154.25(9) . .
N16 Cu1 N10 91.81(9) . .
C3 O2 Cu1 127.6(2) . .
O2 C3 C8 124.1(2) . .
O2 C3 C4 118.4(2) . .
C8 C3 C4 117.4(2) . .
C5 C4 C3 121.7(3) . .
C4 C5 C6 120.6(3) . .
C7 C6 C5 119.4(3) . .
C6 C7 C8 121.7(3) . .
C3 C8 C7 119.2(2) . .
C3 C8 C9 123.2(2) . .
C7 C8 C9 117.6(2) . .
N10 C9 C8 125.9(2) . .
C9 N10 C11 119.8(2) . .
C9 N10 Cu1 124.6(2) . .
C11 N10 Cu1 114.3(2) . .
N10 C11 C12 114.4(2) . .
C13 C12 C14 109.9(3) . .
C13 C12 C11 110.8(3) . .
C14 C12 C11 107.0(2) . .
C13 C12 C15 107.8(3) . .
C14 C12 C15 109.6(3) . .
C11 C12 C15 111.7(2) . .
N16 C15 C12 113.7(2) . .
C17 N16 C15 119.6(2) . .
C17 N16 Cu1 125.1(2) . .
C15 N16 Cu1 115.2(2) . .
N16 C17 C18 125.5(2) . .
C19 C18 C23 119.6(3) . .
C19 C18 C17 117.3(3) . .
C23 C18 C17 123.1(2) . .
C20 C19 C18 121.7(3) . .
C19 C20 C21 119.0(3) . .
C22 C21 C20 120.7(3) . .
C21 C22 C23 122.2(3) . .
O24 C23 C22 118.8(2) . .
O24 C23 C18 124.4(2) . .
C22 C23 C18 116.8(2) . .
C23 O24 Cu1 126.2(2) . .

loop_
_geom_bond_atom_site_label_1
_geom_bond_atom_site_label_2
_geom_bond_distance
_geom_bond_site_symmetry_2
Cu1 O2 1.894(2) .
Cu1 O24 1.896(2) .
Cu1 N16 1.930(2) .
Cu1 N10 1.951(2) .
O2 C3 1.305(3) .
C3 C8 1.411(4) .
C3 C4 1.412(4) .
C4 C5 1.364(4) .
C5 C6 1.391(5) .
C6 C7 1.357(4) .
C7 C8 1.411(4) .
C8 C9 1.442(4) .
C9 N10 1.281(3) .
N10 C11 1.464(3) .
C11 C12 1.533(4) .
C12 C13 1.530(4) .
C12 C14 1.531(4) .
C12 C15 1.537(4) .
C15 N16 1.473(3) .
N16 C17 1.285(3) .
C17 C18 1.437(4) .
C18 C19 1.402(4) .
C18 C23 1.420(4) .
C19 C20 1.367(5) .
C20 C21 1.384(5) .
C21 C22 1.365(4) .
C22 C23 1.406(4) .
C23 O24 1.308(3) .

loop_
_geom_torsion_atom_site_label_1
_geom_torsion_atom_site_label_2
_geom_torsion_atom_site_label_3
_geom_torsion_atom_site_label_4
_geom_torsion
_geom_torsion_site_symmetry_1
_geom_torsion_site_symmetry_2
_geom_torsion_site_symmetry_3
_geom_torsion_site_symmetry_4
O24 Cu1 O2 C3 -154.0(2) . . . .
N16 Cu1 O2 C3 103.7(3) . . . .
N10 Cu1 O2 C3 0.7(2) . . . .
Cu1 O2 C3 C8 3.7(4) . . . .
Cu1 O2 C3 C4 -178.0(2) . . . .
O2 C3 C4 C5 -175.8(3) . . . .
C8 C3 C4 C5 2.6(4) . . . .
C3 C4 C5 C6 -0.5(5) . . . .
C4 C5 C6 C7 -1.0(5) . . . .
C5 C6 C7 C8 0.4(5) . . . .
O2 C3 C8 C7 175.1(2) . . . .
C4 C3 C8 C7 -3.1(3) . . . .
O2 C3 C8 C9 -3.1(4) . . . .
C4 C3 C8 C9 178.7(2) . . . .
C6 C7 C8 C3 1.8(4) . . . .
C6 C7 C8 C9 -180.0(3) . . . .
C3 C8 C9 N10 -4.3(4) . . . .
C7 C8 C9 N10 177.5(2) . . . .
C8 C9 N10 C11 175.9(2) . . . .
C8 C9 N10 Cu1 9.6(3) . . . .
O2 Cu1 N10 C9 -7.1(2) . . . .
O24 Cu1 N10 C9 92.9(3) . . . .
N16 Cu1 N10 C9 -162.7(2) . . . .
O2 Cu1 N10 C11 -174.1(2) . . . .
O24 Cu1 N10 C11 -74.1(2) . . . .
N16 Cu1 N10 C11 30.3(2) . . . .
C9 N10 C11 C12 121.6(3) . . . .
Cu1 N10 C11 C12 -70.8(2) . . . .
N10 C11 C12 C13 -82.1(3) . . . .
N10 C11 C12 C14 158.1(2) . . . .
N10 C11 C12 C15 38.1(3) . . . .
C13 C12 C15 N16 155.2(3) . . . .
C14 C12 C15 N16 -85.2(3) . . . .
C11 C12 C15 N16 33.2(3) . . . .
C12 C15 N16 C17 111.5(3) . . . .
C12 C15 N16 Cu1 -70.9(3) . . . .
O2 Cu1 N16 C17 108.3(3) . . . .
O24 Cu1 N16 C17 6.8(2) . . . .
N10 Cu1 N16 C17 -148.2(2) . . . .
O2 Cu1 N16 C15 -69.1(3) . . . .
O24 Cu1 N16 C15 -170.6(2) . . . .
N10 Cu1 N16 C15 34.4(2) . . . .
C15 N16 C17 C18 177.4(3) . . . .
Cu1 N16 C17 C18 0.1(4) . . . .
N16 C17 C18 C19 176.0(3) . . . .
N16 C17 C18 C23 -6.1(4) . . . .
C23 C18 C19 C20 0.5(5) . . . .
C17 C18 C19 C20 178.6(3) . . . .
C18 C19 C20 C21 -0.5(5) . . . .
C19 C20 C21 C22 0.4(6) . . . .
C20 C21 C22 C23 -0.3(5) . . . .
C21 C22 C23 O24 -179.3(3) . . . .
C21 C22 C23 C18 0.3(4) . . . .
C19 C18 C23 O24 179.2(3) . . . .
C17 C18 C23 O24 1.3(4) . . . .
C19 C18 C23 C22 -0.4(4) . . . .
C17 C18 C23 C22 -178.4(3) . . . .
C22 C23 O24 Cu1 -171.5(2) . . . .
C18 C23 O24 Cu1 8.9(4) . . . .
O2 Cu1 O24 C23 -166.7(2) . . . .
N16 Cu1 O24 C23 -11.3(2) . . . .
N10 Cu1 O24 C23 92.5(3) . . . .

_cod_database_fobs_code 3500036
